data_1562476
loop_
_publ_author_name
'Cao, Xinyu'
'Yu, Liqiong'
'Huang, Rudan'

_publ_section_title
;
 Two Ce-containing 3D metal--organic frameworks: In situ formation of
 ligand (DDPD)
;
_journal_issue 1
_journal_name_full 'Journal of Solid State Chemistry'
_journal_page_first 74
_journal_page_last 78
_journal_paper_doi 10.1016/j.jssc.2013.10.045
_journal_volume 210
_journal_year 2014
_chemical_formula_sum 'C16 H17 Ce O14'
_chemical_formula_weight 573.42
_space_group_IT_number 2
_space_group_name_Hall '-P 1'
_space_group_name_H-M_alt 'P -1'
_symmetry_cell_setting triclinic
_symmetry_space_group_name_H-M 'P -1'
_atom_sites_solution_hydrogens geom
_atom_sites_solution_primary direct
_atom_sites_solution_secondary difmap
_cell_angle_alpha 102.195(4)
_cell_angle_beta 103.277(4)
_cell_angle_gamma 109.443(3)
_cell_formula_units_Z 2
_cell_length_a 9.152(2)
_cell_length_b 9.960(2)
_cell_length_c 12.663(4)
_cell_measurement_temperature 173(2)
_cell_volume 1006.0(4)
_computing_cell_refinement 'Bruker SMART'
_computing_data_collection 'Bruker SMART'
_computing_data_reduction 'Bruker SAINT'
_computing_molecular_graphics 'Bruker SHELXTL'
_computing_publication_material 'Bruker SHELXTL'
_computing_structure_refinement 'SHELXL-97 (Sheldrick, 1997)'
_computing_structure_solution 'SHELXS-97 (Sheldrick, 1990)'
_diffrn_ambient_temperature 173(2)
_diffrn_measured_fraction_theta_full 0.987
_diffrn_measured_fraction_theta_max 0.987
_diffrn_measurement_device_type 'CCD area detector'
_diffrn_measurement_method 'phi and omega scans'
_diffrn_radiation_monochromator graphite
_diffrn_radiation_source 'fine-focus sealed tube'
_diffrn_radiation_type MoK\a
_diffrn_radiation_wavelength 0.71073
_diffrn_reflns_av_R_equivalents 0.0179
_diffrn_reflns_av_sigmaI/netI 0.0367
_diffrn_reflns_limit_h_max 10
_diffrn_reflns_limit_h_min -10
_diffrn_reflns_limit_k_max 10
_diffrn_reflns_limit_k_min -11
_diffrn_reflns_limit_l_max 15
_diffrn_reflns_limit_l_min -13
_diffrn_reflns_number 5081
_diffrn_reflns_theta_full 25.00
_diffrn_reflns_theta_max 25.00
_diffrn_reflns_theta_min 2.28
_exptl_absorpt_coefficient_mu 2.336
_exptl_absorpt_correction_T_max 0.8784
_exptl_absorpt_correction_T_min 0.7653
_exptl_absorpt_correction_type none
_exptl_crystal_colour colorless
_exptl_crystal_density_diffrn 1.893
_exptl_crystal_density_method 'not measured'
_exptl_crystal_description block
_exptl_crystal_F_000 566
_exptl_crystal_size_max 0.12
_exptl_crystal_size_mid 0.11
_exptl_crystal_size_min 0.06
_refine_diff_density_max 0.907
_refine_diff_density_min -0.675
_refine_diff_density_rms 0.112
_refine_ls_extinction_method none
_refine_ls_goodness_of_fit_ref 1.061
_refine_ls_hydrogen_treatment constr
_refine_ls_matrix_type full
_refine_ls_number_parameters 271
_refine_ls_number_reflns 3485
_refine_ls_number_restraints 8
_refine_ls_restrained_S_all 1.062
_refine_ls_R_factor_all 0.0340
_refine_ls_R_factor_gt 0.0299
_refine_ls_shift/su_max 0.001
_refine_ls_shift/su_mean 0.000
_refine_ls_structure_factor_coef Fsqd
_refine_ls_weighting_details 'calc w=1/[\s^2^(Fo^2^)+(0.0404P)^2^+1.1885P] where P=(Fo^2^+2Fc^2^)/3'
_refine_ls_weighting_scheme calc
_refine_ls_wR_factor_gt 0.0730
_refine_ls_wR_factor_ref 0.0750
_reflns_number_gt 3200
_reflns_number_total 3485
_reflns_threshold_expression >2sigma(I)
_cod_data_source_file JSSC-2014-210-74.cif
_cod_data_source_block 2
_cod_depositor_comments
;
The following automatic conversions were performed:

data item '_symmetry_cell_setting' value 'Triclinic' was changed to
'triclinic' in accordance with the built-in table derived from the
CIF Core dictionary named 'cif_core.dic' version 2.4.5 last updated
on 2014-11-21.

Automatic conversion script
Id: cif_fix_values 8369 2020-08-20 11:38:08Z andrius 
;
_cod_original_sg_symbol_H-M P-1
_cod_database_code 1562476

loop_
_symmetry_equiv_pos_as_xyz
'x, y, z'
'-x, -y, -z'

loop_
_atom_site_label
_atom_site_type_symbol
_atom_site_fract_x
_atom_site_fract_y
_atom_site_fract_z
_atom_site_U_iso_or_equiv
_atom_site_adp_type
_atom_site_occupancy
_atom_site_symmetry_multiplicity
_atom_site_calc_flag
_atom_site_refinement_flags
_atom_site_disorder_assembly
_atom_site_disorder_group
Ce1 Ce 0.30238(3) 0.56573(2) 0.52628(2) 0.01605(9) Uani 1 1 d . . .
O1 O 0.0812(4) 0.4060(3) 0.3159(3) 0.0263(7) Uani 1 1 d . . .
O2 O 0.3301(4) 0.5709(3) 0.3382(3) 0.0258(7) Uani 1 1 d . . .
O3 O 0.4356(7) 0.6593(6) 0.0190(4) 0.0875(18) Uani 1 1 d . . .
H3B H 0.4939 0.7038 -0.0156 0.131 Uiso 1 1 calc R . .
O4 O 0.2625(6) 0.5051(5) -0.1613(3) 0.0609(12) Uani 1 1 d . . .
O6 O 0.6280(3) 0.6592(3) 0.5604(3) 0.0206(6) Uani 1 1 d . . .
O7 O 0.5339(4) 0.8391(3) 0.5973(3) 0.0295(8) Uani 1 1 d . . .
O8 O 1.2578(4) 1.0262(4) 0.7340(3) 0.0328(8) Uani 1 1 d . . .
H8 H 1.3373 1.0920 0.7267 0.039 Uiso 1 1 calc R . .
O9 O 1.1065(4) 1.3790(3) 0.5604(3) 0.0302(7) Uani 1 1 d . . .
O10 O 0.8343(4) 1.2808(4) 0.5165(3) 0.0324(8) Uani 1 1 d . . .
O13 O 0.4667(2) 0.8645(2) 0.31430(15) 0.0567(12) Uani 1 1 d D . .
H13A H 0.4630 0.9473 0.3473 0.068 Uiso 1 1 d RD . .
H13B H 0.3701 0.7966 0.3054 0.068 Uiso 1 1 d RD . .
O14 O 0.4566(2) 0.1193(2) 0.06939(15) 0.118(2) Uani 1 1 d RD . .
H14B H 0.4151 0.1786 0.1008 0.142 Uiso 1 1 d RD . .
H14A H 0.3954 0.0349 0.0718 0.142 Uiso 1 1 d RD . .
O11 O 0.4597(2) 0.5627(2) 0.70907(15) 0.0361(8) Uani 1 1 d RD . .
H11A H 0.5201 0.5184 0.7022 0.043 Uiso 1 1 d RD . .
H11B H 0.4104 0.5369 0.7505 0.043 Uiso 1 1 d RD . .
O12 O 0.2601(2) 0.7316(2) 0.70839(15) 0.0300(7) Uani 1 1 d RD . .
H12A H 0.2559 0.8136 0.6963 0.036 Uiso 1 1 d RD . .
H12B H 0.1701 0.6908 0.7172 0.036 Uiso 1 1 d RD . .
O5 O -0.2159(2) 0.1142(2) -0.11621(15) 0.129(3) Uani 1 1 d R . .
H5B H -0.2233 0.1052 -0.1849 0.154 Uiso 1 1 calc R . .
C1 C 0.1821(5) 0.4656(5) 0.2735(4) 0.0231(10) Uani 1 1 d . . .
C2 C 0.1311(6) 0.4122(5) 0.1472(4) 0.0301(11) Uani 1 1 d . . .
C3 C 0.2370(6) 0.4937(6) 0.1045(4) 0.0357(12) Uani 1 1 d . . .
H3 H 0.3362 0.5764 0.1514 0.043 Uiso 1 1 calc R . .
C4 C 0.1903(7) 0.4476(6) -0.0129(4) 0.0428(14) Uani 1 1 d . . .
C5 C 0.0394(7) 0.3208(7) -0.0863(5) 0.0537(16) Uani 1 1 d . . .
H5 H 0.0150 0.2955 -0.1668 0.064 Uiso 1 1 calc R . .
C6 C -0.0661(8) 0.2389(8) -0.0434(5) 0.067(2) Uani 1 1 d . . .
C7 C -0.0181(7) 0.2850(7) 0.0737(5) 0.0484(15) Uani 1 1 d . . .
H7 H -0.0872 0.2300 0.1090 0.058 Uiso 1 1 calc R . .
C8 C 0.2988(7) 0.5384(7) -0.0597(5) 0.0476(15) Uani 1 1 d . . .
C9 C 0.6518(5) 0.8023(5) 0.5910(4) 0.0196(9) Uani 1 1 d . . .
C10 C 0.8177(5) 0.9276(4) 0.6166(4) 0.0196(9) Uani 1 1 d . . .
C11 C 0.9649(5) 0.9230(5) 0.6673(4) 0.0201(9) Uani 1 1 d . . .
H11 H 0.9642 0.8396 0.6927 0.024 Uiso 1 1 calc R . .
C12 C 1.1176(5) 1.0375(5) 0.6834(4) 0.0212(9) Uani 1 1 d . . .
C13 C 1.1224(5) 1.1553(5) 0.6481(4) 0.0204(9) Uani 1 1 d . . .
H13 H 1.2237 1.2327 0.6574 0.025 Uiso 1 1 calc R . .
C14 C 0.9751(5) 1.1608(5) 0.5977(4) 0.0180(9) Uani 1 1 d . . .
C15 C 0.8227(5) 1.0477(4) 0.5832(4) 0.0186(9) Uani 1 1 d . . .
H15 H 0.7237 1.0567 0.5498 0.022 Uiso 1 1 calc R . .
C16 C 0.9720(5) 1.2825(5) 0.5553(4) 0.0199(9) Uani 1 1 d . . .

loop_
_atom_site_aniso_label
_atom_site_aniso_U_11
_atom_site_aniso_U_22
_atom_site_aniso_U_33
_atom_site_aniso_U_23
_atom_site_aniso_U_13
_atom_site_aniso_U_12
Ce1 0.01507(14) 0.01888(14) 0.01948(15) 0.01335(10) 0.00888(10) 0.00647(10)
O1 0.0290(17) 0.0326(17) 0.0226(17) 0.0183(15) 0.0111(14) 0.0108(14)
O2 0.0244(16) 0.0354(18) 0.0232(17) 0.0197(15) 0.0107(14) 0.0104(14)
O3 0.079(4) 0.098(4) 0.043(3) 0.032(3) 0.023(3) -0.022(3)
O4 0.080(3) 0.070(3) 0.031(2) 0.025(2) 0.032(2) 0.013(2)
O6 0.0187(15) 0.0192(14) 0.0288(17) 0.0148(13) 0.0127(13) 0.0058(12)
O7 0.0226(16) 0.0275(17) 0.051(2) 0.0220(16) 0.0207(16) 0.0127(14)
O8 0.0175(16) 0.0372(19) 0.054(2) 0.0324(18) 0.0107(16) 0.0122(15)
O9 0.0315(18) 0.0296(17) 0.039(2) 0.0252(16) 0.0206(16) 0.0085(15)
O10 0.0288(18) 0.0366(19) 0.045(2) 0.0279(17) 0.0141(16) 0.0177(15)
O13 0.072(3) 0.036(2) 0.079(3) 0.025(2) 0.055(3) 0.018(2)
O14 0.148(6) 0.091(4) 0.080(4) 0.034(3) 0.056(4) -0.011(4)
O11 0.0337(19) 0.066(2) 0.035(2) 0.0379(19) 0.0220(16) 0.0312(18)
O12 0.0338(18) 0.0337(18) 0.037(2) 0.0232(16) 0.0209(16) 0.0175(15)
O5 0.093(4) 0.151(6) 0.035(3) 0.034(3) -0.006(3) -0.064(4)
C1 0.027(2) 0.030(2) 0.023(2) 0.017(2) 0.014(2) 0.016(2)
C2 0.033(3) 0.037(3) 0.024(3) 0.015(2) 0.012(2) 0.014(2)
C3 0.039(3) 0.045(3) 0.030(3) 0.021(2) 0.019(2) 0.014(2)
C4 0.046(3) 0.052(3) 0.030(3) 0.021(3) 0.022(3) 0.009(3)
C5 0.057(4) 0.068(4) 0.021(3) 0.014(3) 0.017(3) 0.005(3)
C6 0.051(4) 0.084(5) 0.027(3) 0.017(3) 0.007(3) -0.016(3)
C7 0.043(3) 0.064(4) 0.026(3) 0.021(3) 0.013(3) 0.002(3)
C8 0.054(4) 0.056(4) 0.031(3) 0.020(3) 0.022(3) 0.010(3)
C9 0.020(2) 0.022(2) 0.019(2) 0.0122(18) 0.0085(18) 0.0062(18)
C10 0.017(2) 0.017(2) 0.024(2) 0.0098(18) 0.0091(18) 0.0041(17)
C11 0.024(2) 0.021(2) 0.023(2) 0.0165(19) 0.0117(19) 0.0095(18)
C12 0.018(2) 0.025(2) 0.026(2) 0.0134(19) 0.0080(19) 0.0107(18)
C13 0.016(2) 0.020(2) 0.027(2) 0.0128(19) 0.0116(19) 0.0040(17)
C14 0.020(2) 0.020(2) 0.018(2) 0.0115(18) 0.0091(18) 0.0082(18)
C15 0.018(2) 0.021(2) 0.023(2) 0.0135(18) 0.0115(18) 0.0084(18)
C16 0.027(2) 0.020(2) 0.019(2) 0.0116(18) 0.0121(19) 0.0100(19)

loop_
_atom_type_symbol
_atom_type_description
_atom_type_scat_dispersion_real
_atom_type_scat_dispersion_imag
_atom_type_scat_source
C C 0.0033 0.0016 'International Tables Vol C Tables 4.2.6.8 and 6.1.1.4'
Ce Ce -0.2486 2.6331 'International Tables Vol C Tables 4.2.6.8 and 6.1.1.4'
O O 0.0106 0.0060 'International Tables Vol C Tables 4.2.6.8 and 6.1.1.4'
H H 0.0000 0.0000 'International Tables Vol C Tables 4.2.6.8 and 6.1.1.4'

loop_
_geom_angle_atom_site_label_1
_geom_angle_atom_site_label_2
_geom_angle_atom_site_label_3
_geom_angle
_geom_angle_site_symmetry_1
_geom_angle_site_symmetry_3
O9 Ce1 O10 102.24(11) 1_445 2_676
O9 Ce1 O11 79.05(9) 1_445 .
O10 Ce1 O11 130.91(10) 2_676 .
O9 Ce1 O2 125.94(11) 1_445 .
O10 Ce1 O2 79.36(11) 2_676 .
O11 Ce1 O2 139.36(8) . .
O9 Ce1 O6 81.76(10) 1_445 2_666
O10 Ce1 O6 144.78(11) 2_676 2_666
O11 Ce1 O6 84.30(8) . 2_666
O2 Ce1 O6 70.66(9) . 2_666
O9 Ce1 O7 149.90(12) 1_445 .
O10 Ce1 O7 74.80(10) 2_676 .
O11 Ce1 O7 80.90(8) . .
O2 Ce1 O7 83.50(11) . .
O6 Ce1 O7 118.29(9) 2_666 .
O9 Ce1 O1 76.71(11) 1_445 .
O10 Ce1 O1 75.66(11) 2_676 .
O11 Ce1 O1 147.59(8) . .
O2 Ce1 O1 50.92(10) . .
O6 Ce1 O1 71.25(9) 2_666 .
O7 Ce1 O1 129.20(10) . .
O9 Ce1 O6 136.29(10) 1_445 .
O10 Ce1 O6 120.31(10) 2_676 .
O11 Ce1 O6 66.20(7) . .
O2 Ce1 O6 75.11(9) . .
O6 Ce1 O6 69.61(10) 2_666 .
O7 Ce1 O6 49.58(9) . .
O1 Ce1 O6 120.96(9) . .
O9 Ce1 O12 79.88(9) 1_445 .
O10 Ce1 O12 64.97(9) 2_676 .
O11 Ce1 O12 67.1 . .
O2 Ce1 O12 140.53(8) . .
O6 Ce1 O12 148.40(7) 2_666 .
O7 Ce1 O12 71.71(8) . .
O1 Ce1 O12 128.04(8) . .
O6 Ce1 O12 108.02(7) . .
C1 O1 Ce1 89.6(3) . .
C1 O2 Ce1 98.0(2) . .
C8 O3 H3B 109.5 . .
C9 O6 Ce1 153.7(2) . 2_666
C9 O6 Ce1 92.7(2) . .
Ce1 O6 Ce1 110.39(10) 2_666 .
C9 O7 Ce1 97.4(3) . .
C12 O8 H8 109.5 . .
C16 O9 Ce1 163.1(3) . 1_665
C16 O10 Ce1 142.8(3) . 2_676
H13A O13 H13B 103.4 . .
H14B O14 H14A 101.3 . .
Ce1 O11 H11A 112.7 . .
Ce1 O11 H11B 117.2 . .
H11A O11 H11B 110.6 . .
Ce1 O12 H12A 109.6 . .
Ce1 O12 H12B 113.6 . .
H12A O12 H12B 102.7 . .
C6 O5 H5B 109.5 . .
O1 C1 O2 121.5(4) . .
O1 C1 C2 115.9(4) . .
O2 C1 C2 122.6(4) . .
C3 C2 C7 121.7(5) . .
C3 C2 C1 113.5(4) . .
C7 C2 C1 124.8(4) . .
C2 C3 C4 114.4(5) . .
C2 C3 H3 122.8 . .
C4 C3 H3 122.8 . .
C3 C4 C8 114.9(5) . .
C3 C4 C5 123.7(5) . .
C8 C4 C5 121.4(5) . .
C6 C5 C4 121.8(5) . .
C6 C5 H5 119.1 . .
C4 C5 H5 119.1 . .
C5 C6 C7 114.1(6) . .
C5 C6 O5 121.7(5) . .
C7 C6 O5 124.2(5) . .
C6 C7 C2 124.3(5) . .
C6 C7 H7 117.9 . .
C2 C7 H7 117.9 . .
O4 C8 O3 126.4(5) . .
O4 C8 C4 117.7(5) . .
O3 C8 C4 116.0(5) . .
O7 C9 O6 120.2(4) . .
O7 C9 C10 117.5(4) . .
O6 C9 C10 122.3(4) . .
C15 C10 C11 117.3(4) . .
C15 C10 C9 118.6(4) . .
C11 C10 C9 124.1(4) . .
C10 C11 C12 122.6(4) . .
C10 C11 H11 118.7 . .
C12 C11 H11 118.7 . .
C13 C12 O8 120.3(4) . .
C13 C12 C11 120.1(4) . .
O8 C12 C11 119.7(4) . .
C12 C13 C14 117.5(4) . .
C12 C13 H13 121.3 . .
C14 C13 H13 121.3 . .
C13 C14 C15 122.5(4) . .
C13 C14 C16 120.2(4) . .
C15 C14 C16 117.3(4) . .
C10 C15 C14 120.0(4) . .
C10 C15 H15 120.0 . .
C14 C15 H15 120.0 . .
O10 C16 O9 126.7(4) . .
O10 C16 C14 115.2(4) . .
O9 C16 C14 118.1(4) . .

loop_
_geom_bond_atom_site_label_1
_geom_bond_atom_site_label_2
_geom_bond_distance
_geom_bond_site_symmetry_2
Ce1 O9 2.310(3) 1_445
Ce1 O10 2.346(3) 2_676
Ce1 O11 2.4409(19) .
Ce1 O2 2.461(3) .
Ce1 O6 2.620(3) 2_666
Ce1 O7 2.639(3) .
Ce1 O1 2.705(3) .
Ce1 O6 2.707(3) .
Ce1 O12 2.7247(19) .
O1 C1 1.220(5) .
O2 C1 1.337(5) .
O3 C8 1.388(7) .
O3 H3B 0.8400 .
O4 C8 1.194(7) .
O6 C9 1.323(5) .
O6 Ce1 2.620(3) 2_666
O7 C9 1.263(5) .
O8 C12 1.348(5) .
O8 H8 0.8400 .
O9 C16 1.262(5) .
O9 Ce1 2.310(3) 1_665
O10 C16 1.236(5) .
O10 Ce1 2.346(3) 2_676
O13 H13A 0.8582 .
O13 H13B 0.8809 .
O14 H14B 0.8782 .
O14 H14A 0.8521 .
O11 H11A 0.8231 .
O11 H11B 0.7964 .
O12 H12A 0.8735 .
O12 H12B 0.8333 .
O5 C6 1.440(6) .
O5 H5B 0.8400 .
C1 C2 1.480(6) .
C2 C3 1.339(7) .
C2 C7 1.450(7) .
C3 C4 1.376(7) .
C3 H3 0.9500 .
C4 C8 1.433(7) .
C4 C5 1.456(8) .
C5 C6 1.340(8) .
C5 H5 0.9500 .
C6 C7 1.372(8) .
C7 H7 0.9500 .
C9 C10 1.519(6) .
C10 C15 1.341(6) .
C10 C11 1.373(6) .
C11 C12 1.416(6) .
C11 H11 0.9500 .
C12 C13 1.332(6) .
C13 C14 1.377(6) .
C13 H13 0.9500 .
C14 C15 1.414(6) .
C14 C16 1.431(6) .
C15 H15 0.9500 .
